data_7026981
loop_
_publ_author_name
'K\?il\?i\,c, Zeynel'
'Y\?ild\?iz, Mustafa'
'H\"okelek, Tuncer'
'Erdo\<gan, Baki'

_publ_section_title
;
 Substituted diazacrown ethers. Synthesis, spectral characterization and
 single-crystal structures of C20H42N2O8(NaI)2&#x00B7;H2O and
 C20H42N2O8(KI)2&#x00B7;H2O
;
_journal_coeditor_code 8/04119I
_journal_issue 21
_journal_name_full 'Journal of the Chemical Society, Dalton Transactions'
_journal_page_first 3635
_journal_paper_doi 10.1039/a804119i
_journal_year 1998
_chemical_formula_moiety 'C20 H44 N2 O9 I2 Na2'
_chemical_formula_sum 'C20 H44 I2 N2 Na2 O9'
_chemical_formula_weight 772.37
_space_group_IT_number 13
_symmetry_cell_setting monoclinic
_symmetry_space_group_name_Hall '-P 2yc'
_symmetry_space_group_name_H-M 'P 1 2/c 1'
_atom_type_scat_source IntTabIV
_cell_angle_alpha 90
_cell_angle_beta 100.79(1)
_cell_angle_gamma 90
_cell_formula_units_Z 4
_cell_length_a 15.798(1)
_cell_length_b 11.148(1)
_cell_length_c 17.643(1)
_cell_measurement_reflns_used 25
_cell_measurement_temperature 298
_cell_measurement_theta_max 18
_cell_measurement_theta_min 10
_cell_volume 3052.3(4)
_computing_cell_refinement 'MolEN (Fair, 1990)'
_computing_data_collection 'MolEN (Fair, 1990)'
_computing_data_reduction 'MolEN (Fair, 1990)'
_computing_molecular_graphics 'ORTEPII (Johnson, 1976)'
_computing_publication_material 'MolEN (Fair, 1990)'
_computing_structure_refinement 'MolEN (Fair, 1990)'
_computing_structure_solution 'SHELX86 (Sheldrick, 1990)'
_diffrn_measurement_device 'Enraf-Nonius CAD-4'
_diffrn_measurement_method \w/2\q
_diffrn_radiation_type MoK\a
_diffrn_radiation_wavelength 0.71073
_diffrn_reflns_av_R_equivalents 0.021
_diffrn_reflns_limit_h_max 19
_diffrn_reflns_limit_h_min 0
_diffrn_reflns_limit_k_max 13
_diffrn_reflns_limit_k_min 0
_diffrn_reflns_limit_l_max 21
_diffrn_reflns_limit_l_min -21
_diffrn_reflns_number 3354
_diffrn_reflns_theta_max 26.3
_diffrn_standards_decay_% 1
_diffrn_standards_interval_count 250
_diffrn_standards_interval_time 120
_diffrn_standards_number 3
_exptl_absorpt_coefficient_mu 2.01
_exptl_absorpt_correction_type none
_exptl_crystal_colour colorless
_exptl_crystal_density_diffrn 1.68
_exptl_crystal_density_method none
_exptl_crystal_description block-like
_exptl_crystal_size_max 0.32
_exptl_crystal_size_mid 0.30
_exptl_crystal_size_min 0.24
_refine_diff_density_max 0.78
_refine_diff_density_min -0.55
_refine_ls_extinction_method none
_refine_ls_goodness_of_fit_obs 1.61
_refine_ls_hydrogen_treatment 'see text'
_refine_ls_number_parameters 159
_refine_ls_number_reflns 2187
_refine_ls_R_factor_obs 0.032
_refine_ls_shift/esd_max 0.01
_refine_ls_structure_factor_coef F
_refine_ls_weighting_details 'w = 1 / [\s(I)^2^]'
_refine_ls_weighting_scheme calc
_refine_ls_wR_factor_obs 0.047
_reflns_number_observed 2187
_reflns_number_total 3085
_reflns_observed_criterion I>3\s(I)
_cod_data_source_file 804119isup1.cif
_cod_data_source_block (2a)

loop_
_cod_entry_issue_id
_cod_entry_issue_origin
_cod_entry_issue_severity
_cod_entry_issue_description
_cod_entry_issue_author
_cod_entry_issue_date
1 original note
;
The following comments are present in the supplementary file
https://www.rsc.org/suppdata/dt/1998/3635/804119i.txt :

#    Anisotropically refined atoms are given in the form of the
#    isotropic equivalent displacement parameter defined as:
#    (4/3) * [a2*B(1,1) + b2*B(2,2) + c2*B(3,3) + ab(cos gamma)*B(1,2)
#    + ac(cos beta)*B(1,3) + bc(cos alpha)*B(2,3)]
#    Starred atoms were refined isotropically
;
'Saulius Gra\<zulis' 2022-09-13

loop_
_cod_changelog_entry_id
_cod_changelog_entry_author
_cod_changelog_entry_date
_cod_changelog_entry_text
1 'Id: cif_fix_values 3143 2015-03-26 13:38:13Z robertas' 2015-04-02T14:22:18+03:00
;
 The following automatic conversions were performed:

 '_refine_ls_weighting_scheme' value 'w = 1 / [\s(I)^2^]' was changed
 to 'calc'. New tag '_refine_ls_weighting_details' was created. The
 value of the new tag was set to 'w = 1 / [\s(I)^2^]'.
;
2 'Gra\<zulis, Saulius' 2022-09-13T09:44:00+03:00
;
 The "starred" atoms will have their stars removed to conform to the CIF syntax.
;

_cod_original_sg_symbol_H-M 'C 2/c'
_cod_original_formula_sum 'C20 H44 N2 O9 I2 Na2'
_cod_database_code 7026981

loop_
_symmetry_equiv_pos_as_xyz
x,y,z
-x,y,-z+1/2
-x,-y,-z
x,-y,z+1/2

loop_
_atom_site_aniso_label
_atom_site_aniso_U_11
_atom_site_aniso_U_22
_atom_site_aniso_U_33
_atom_site_aniso_U_12
_atom_site_aniso_U_13
_atom_site_aniso_U_23
I1 0.0428(1) 0.0611(2) 0.0519(1) -0.0014(1) 0.0096(1) 0.0042(2)
Na1 0.0354(7) 0.0526(9) 0.0408(8) -0.0008(7) 0.0020(6) 0.0014(7)
O1 0.053(2) 0.082(2) 0.082(2) -0.007(2) -0.007(2) 0.034(2)
O2 0.043(1) 0.055(2) 0.052(2) -0.002(1) 0.004(1) -0.008(1)
O3 0.046(1) 0.053(2) 0.040(1) 0.001(1) 0.010(1) -0.004(1)
O4 0.040(1) 0.075(2) 0.051(2) -0.003(1) 0.014(1) 0.007(1)
O5 0.085(3) 0.051(2) 0.043(2) 0 -0.001(2) 0
N1 0.035(2) 0.053(2) 0.061(2) -0.004(2) -0.001(2) 0.003(2)
C1 0.059(3) 0.065(3) 0.077(3) 0.005(2) -0.006(3) 0.015(3)
C2 0.044(2) 0.066(3) 0.068(3) -0.003(2) -0.017(2) 0.014(3)
C3 0.044(2) 0.054(3) 0.093(4) -0.009(2) -0.002(3) 0.003(3)
C4 0.053(3) 0.057(3) 0.072(3) -0.005(2) -0.007(2) -0.012(2)
C5 0.065(3) 0.055(2) 0.058(2) -0.007(2) 0.012(2) -0.016(2)
C6 0.052(2) 0.057(3) 0.059(2) 0.006(2) 0.019(2) -0.001(2)
C7 0.047(2) 0.062(3) 0.047(2) 0.007(2) 0.004(2) 0.004(2)
C8 0.050(2) 0.087(3) 0.052(2) 0.014(2) 0.017(2) 0.010(2)
C9 0.050(2) 0.085(3) 0.077(3) -0.012(2) 0.023(2) 0.001(3)
C10 0.034(2) 0.076(3) 0.089(3) -0.003(2) 0.010(2) -0.004(3)

loop_
_atom_site_label
_atom_site_fract_x
_atom_site_fract_y
_atom_site_fract_z
_atom_site_B_iso_or_equiv
I1 0.45463(2) 0.30164(3) 0.08188(2) 4.091(6)
Na1 0.3898(1) -0.0628(2) 0.21336(9) 3.42(3)
O1 0.3371(2) 0.0456(4) 0.0967(2) 5.99(9)
O2 0.3642(2) -0.2633(3) 0.1529(2) 3.99(7)
O3 0.5213(2) -0.1405(3) 0.1629(2) 3.65(6)
O4 0.3138(2) -0.0463(3) 0.3225(2) 4.32(7)
O5 0.500 0.1068(4) 0.250 4.8(1)
N1 0.2269(2) -0.0968(4) 0.1691(2) 4.04(8)
C1 0.2492(3) 0.0780(5) 0.0908(3) 5.5(1)
C2 0.1973(3) -0.0315(5) 0.0963(3) 4.9(1)
C3 0.2161(3) -0.2275(4) 0.1585(4) 5.2(1)
C4 0.2786(3) -0.2788(5) 0.1132(3) 5.0(1)
C5 0.4245(3) -0.2962(5) 0.1044(3) 4.7(1)
C6 0.5131(3) -0.2651(5) 0.1449(3) 4.3(1)
C7 0.5444(3) -0.0695(5) 0.1023(3) 4.2(1)
C8 0.3589(3) -0.0792(5) 0.3977(3) 4.6(1)
C9 0.2262(3) -0.0873(5) 0.3094(3) 5.4(1)
C10 0.1826(3) -0.0522(5) 0.2301(3) 5.3(1)
H5 0.470 0.181 0.253 6.5
H5' 0.535 0.091 0.299 6.5
H11 0.230 0.116 0.043 7.2
H12 0.244 0.131 0.132 7.2
H21 0.139 -0.008 0.094 6.5
H22 0.201 -0.083 0.055 6.5
H31 0.159 -0.243 0.132 6.8
H32 0.224 -0.264 0.208 6.8
H41 0.267 -0.362 0.106 6.5
H42 0.272 -0.240 0.065 6.5
H51 0.412 -0.253 0.057 6.1
H52 0.421 -0.380 0.095 6.1
H61 0.526 -0.310 0.192 5.7
H62 0.553 -0.286 0.113 5.7
H91 0.197 -0.051 0.346 7.1
H92 0.225 -0.172 0.315 7.1
H101 0.126 -0.084 0.221 6.9
H102 0.180 0.033 0.227 6.9
H81 0.320 -0.068 0.433 6.0
H82 0.374 -0.160 0.397 6.0
H71 0.550 0.012 0.118 5.5
H72 0.599 -0.096 0.093 5.5
H73 0.502 -0.078 0.058 5.5

loop_
_geom_angle_atom_site_label_1
_geom_angle_atom_site_label_2
_geom_angle_atom_site_label_3
_geom_angle
_geom_angle_publ_flag
O1 Na1 O2 119.6(1) yes
O1 Na1 O4 147.6(1) yes
O1 Na1 O3 109.9(1) yes
O1 Na1 O5 98.9(1) yes
O1 Na1 N1 69.0(1) yes
O2 Na1 O4 92.6(1) yes
O2 Na1 O3 94.6(1) yes
O2 Na1 O5 87.4(1) yes
O2 Na1 N1 69.4(1) yes
O4 Na1 O3 67.9(1) yes
O4 Na1 O5 77.4(1) yes
O4 Na1 N1 132.6(1) yes
O3 Na1 O5 145.2(1) yes
O3 Na1 N1 70.3(1) yes
O5 Na1 N1 140.8(1) yes
C11 O1 C1 118.5(3) yes
C3 O1 C2 116.6(3) yes
O2 O11 C2 110.9(4) yes
C4 O2 C5 111.6(3) yes
O2 O4 C9 111.2(3) yes
Na1 O4 C10 113.9(3) yes
C9 O4 C10 113.9(3) yes
Na1 O3 C7 112.8(3) yes
Na1 O3 C8 114.4(3) yes
C7 O3 C8 110.9(4) yes
Na1 N1 C3 108.2(2) yes
Na1 N1 C4 109.3(3) yes
Na1 N1 C6 105.6(3) yes
C3 N1 C4 110.2(4) yes
C3 N1 C6 111.5(4) yes
C4 N1 C6 111.8(4) yes
O1 C2 C3 109.4(4) yes
N1 C3 C2 113.3(4) yes
N1 C4 C5 111.8(4) yes
O2 C5 C4 110.0(4) yes
N1 C6 C7 112.1(4) yes
O3 C7 C6 111.2(4) yes
O3 C8 C9 108.5(4) yes
O4 C9 C8 111.6(4) yes
Na1 O5 H5' 109.6(3) no
Na1 O5 H5 109.31(3) no
H5' O5 H5 109.5(3) no
O1 C1 H11 119.6(4) no
O1 C1 H12 120.4(4) no
H11 C1 H12 120.0(4) no
O1 C2 H21 109.3(4) no
O1 C2 H22 109.7(4) no
C3 C2 H21 109.1(5) no
C3 C2 H22 109.9(5) no
H21 C2 H22 109.5(5) no
N1 C3 H31 108.3(5) no
N1 C3 H32 108.4(5) no
C2 C3 H31 108.4(5) no
C2 C3 H32 108.8(5) no
H31 C3 H32 109.5(5) no
N1 C4 H41 109.2(5) no
N1 C4 H42 108.5(4) no
C5 C4 H41 109.5(5) no
C5 C4 H42 108.3(5) no
H41 C4 H42 109.5(4) no
O2 C5 H51 109.8(5) no
C8 C9 H92 108.9(4) no
H91 C9 H92 109.5(5) no
O4 C10 H101 120.5(4) no
O2 C5 H52 109.3(4) no
C4 C5 H51 109.4(4) no
C4 C5 H52 108.8(5) no
H51 C5 H52 109.5(5) no
N1 C6 H61 108.8(4) no
N1 C6 H62 108.7(5) no
C7 C6 H61 108.8(5) no
C7 C6 H62 108.9(4) no
H61 C6 H62 109.5(5) no
O3 C7 H71 109.1(4) no
O3 C7 H72 108.9(5) no
C6 C7 H71 108.9(5) no
C6 C7 H72 109.2(5) no
H71 C7 H72 109.5(5) no
O3 C8 H81 109.8(4) no
O3 C8 H82 109.6(5) no
C9 C8 H81 109.7(5) no
C9 C8 H82 109.7(4) no
H81 C8 H82 109.5(5) no
O4 C9 H91 108.9(4) no
O4 C9 H92 109.0(4) no
C8 C9 H91 109.0(4) no
O4 C10 H102 119.5(5) no
H101 C10 H102 120.0(5) no

loop_
_geom_bond_atom_site_label_1
_geom_bond_atom_site_label_2
_geom_bond_distance
_geom_bond_publ_flag
Na1 O1 2.459(4) yes
Na1 O2 2.400(4) yes
Na1 O4 2.558(3) yes
Na1 O3 2.474(4) yes
Na1 O5 2.575(4) yes
Na1 N1 2.573(4) yes
O1 C1 1.416(5) yes
O1 C2 1.433(6) yes
O2 C5 1.405(6) yes
O4 C9 1.426(6) yes
O4 C10 1.409(6) yes
O3 C7 1.409(5) yes
O3 C8 1.444(6) yes
N1 C3 1.479(7) yes
N1 C4 1.475(6) yes
N1 C6 1.472(6) yes
C2 C3 1.486(7) yes
C4 C5 1.491(7) yes
C6 C7 1.489(8) yes
C8 C9 1.493(7) yes
O1 H1 0.95 no
C2 H2 0.95 no
C3 H3 0.95 no
C4 H4 0.95 no
C5 H5 0.95 no
C7 H7 0.95 no
C9 H9 0.95 no
C10 H10 0.95 no
C11 H11 0.95 no
C12 H12 0.95 no
C14 H141 0.95 no
C14 H142 0.95 no
C15 H151 0.95 no
C15 H152 0.95 no
C16 H161 0.95 no
C16 H162 0.95 no

loop_
_geom_torsion_atom_site_label_1
_geom_torsion_atom_site_label_2
_geom_torsion_atom_site_label_3
_geom_torsion_atom_site_label_4
_geom_torsion
_geom_torsion_publ_flag
O2 Na1 O1 C1 95.8(1) yes
O4 Na1 O1 C1 -20.3(1) yes
N1 Na1 O1 C1 28.8(1) yes
O1 Na1 O2 C5 73.7(1) yes
O3 Na1 O2 C5 -17.2(1) no
O4 Na1 O2 C5 -162.5(1) yes
O5 Na1 O2 C5 -18.4(1) no
N1 Na1 O2 C5 139.9(1) no
O1 Na1 O3 C7 22.6(1) no
O2 Na1 O3 C7 116.6(1) no
O4 Na1 O3 C7 -150.8(1) no
O5 Na1 O3 C7 -64.1(1) no
N1 Na1 O3 C7 86.7(1) no
O1 Na1 O4 C9 61.7(1) no
O2 Na1 O4 C9 -46.1(1) no
O3 Na1 O4 C9 -125.9(1) no
O5 Na1 O4 C9 153.7(1) no
O3 Na1 O1 C1 163.8(1) no
O5 Na1 O1 C1 -119.0(1) no
O1 Na1 O2 C4 -54.3(1) no
O3 Na1 O2 C4 -145.2(1) no
O4 Na1 O2 C4 69.5(1) no
O5 Na1 O2 C4 -146.4(1) no
N1 Na1 O2 C4 11.8(1) no
O1 Na1 O3 C6 -107.7(1) no
O2 Na1 O3 C6 -13.7(1) no
O4 Na1 O3 C6 78.9(1) no
O5 Na1 O3 C6 165.6(1) no
N1 Na1 O3 C6 -43.6(1) no
O1 Na1 O4 C8 -161.7(1) no
O2 Na1 O4 C8 90.6(1) no
O3 Na1 O4 C8 10.7(1) no
O5 Na1 O4 C8 -69.7(1) no
N1 Na1 O4 C8 149.0(1) no
N1 Na1 O4 C9 12.4(1) no
O1 Na1 N1 C3 121.4(1) no
O2 Na1 N1 C2 -102.1(1) no
O2 Na1 N1 C10 137.8(1) no
O3 Na1 N1 C3 47.6(3) no
O4 Na1 N1 C2 136.2(2) no
O4 Na1 N1 C10 16.1(2) no
O5 Na1 N1 C3 178.8(1) no
Na1 O1 C1 C2 -56.2(1) no
C5 O2 C4 C3 -171.1(1) no
C4 O2 C5 C6 173.9(1) no
C7 O3 C6 C5 -87.7(1) no
C8 O4 C9 C10 -178.9(1) no
C3 N1 C2 C1 -145.4(2) no
Na1 N1 C3 C4 -47.1(2) no
C10 N1 C3 C4 -164.5(2) no
C2 N1 C10 C9 -163.1(2) no
O1 C1 C2 N1 57.5(2) no
O2 C5 C6 O3 -58.9(1) no
O1 Na1 N1 C2 1.0(2) no
O1 Na1 N1 C10 -119.1(2) no
O2 Na1 N1 C3 18.3(2) no
O3 Na1 N1 C2 -72.8(2) no
O3 Na1 N1 C10 167.2(1) no
O4 Na1 N1 C3 -103.4(2) no
O5 Na1 N1 C2 58.3(3) no
O5 Na1 N1 C10 -61.7(3) no
Na1 O2 C4 C3 -41.3(1) no
Na1 O2 C5 C6 44.9(1) no
Na1 O3 C6 C5 42.6(1) no
Na1 O4 C9 C10 -39.1(1) no
Na1 N1 C2 C1 -28.9(2) no
C10 N1 C2 C1 89.9(2) no
C2 N1 C3 C4 71.6(2) no
Na1 N1 C10 C9 -43.7(2) no
C3 N1 C10 C9 72.0(2) no
N1 C3 C4 O2 62.6(1) no
O4 C9 C10 N1 56.3(2) no
